data_4321656
loop_
_publ_author_name
'Hassan Keypour'
'Sadegh Salehzadeh'
'Robin G. Pritchard'
'R. V. Parish'

_publ_contact_author
;
        Prof. H. Keypour
        Department of Chemistry
        University of Bu Ali Sina
        Hamadan
        Iran
;
_publ_contact_author_email keypour@basu.ac.ir
_publ_contact_author_fax '0098 81 8272404'
_publ_contact_author_phone '0098 81 8223283'
_publ_section_title
;
 Synthesis and Crystal Structure Determination of Some Asymmetrical and
 Symmetrical CR-Type Macrocyclic Schiff Base Complexes, with a Single
 Pendant Coordinating 2-Aminoethyl Arm
;
_journal_name_full 'Inorganic Chemistry'
_journal_page_first 5787
_journal_page_last 5790
_journal_paper_doi 10.1021/ic000511m
_journal_volume 39
_journal_year 2000
_chemical_formula_sum 'C18 H29 Cu F12 N5 P2'
_chemical_formula_weight 668.94
_chemical_name_systematic
; 
 ? 
;
_space_group_IT_number 14
_symmetry_cell_setting monoclinic
_symmetry_space_group_name_Hall '-P 2yn'
_symmetry_space_group_name_H-M 'P 1 21/n 1'
_atom_sites_solution_hydrogens geom
_atom_sites_solution_primary direct
_atom_sites_solution_secondary difmap
_audit_creation_method SHELXL-97
_cell_angle_alpha 90.00
_cell_angle_beta 98.73(2)
_cell_angle_gamma 90.00
_cell_formula_units_Z 4
_cell_length_a 8.366(3)
_cell_length_b 15.549(3)
_cell_length_c 20.283(2)
_cell_measurement_temperature 295(2)
_cell_volume 2607.9(11)
_computing_structure_refinement 'SHELXL-97 (Sheldrick, 1997)'
_computing_structure_solution 'SHELXS-97 (Sheldrick, 1990)'
_diffrn_ambient_temperature 295(2)
_diffrn_measured_fraction_theta_full 0.956
_diffrn_measured_fraction_theta_max 0.956
_diffrn_radiation_monochromator graphite
_diffrn_radiation_source 'fine-focus sealed tube'
_diffrn_radiation_type CuK\a
_diffrn_radiation_wavelength 1.54178
_diffrn_reflns_av_R_equivalents 0.1527
_diffrn_reflns_av_sigmaI/netI 0.1243
_diffrn_reflns_limit_h_max 9
_diffrn_reflns_limit_h_min -4
_diffrn_reflns_limit_k_max 17
_diffrn_reflns_limit_k_min -9
_diffrn_reflns_limit_l_max 23
_diffrn_reflns_limit_l_min -23
_diffrn_reflns_number 4757
_diffrn_reflns_theta_full 65.10
_diffrn_reflns_theta_max 65.10
_diffrn_reflns_theta_min 4.41
_exptl_absorpt_coefficient_mu 3.330
_exptl_absorpt_correction_T_max 0.7318
_exptl_absorpt_correction_T_min 0.4349
_exptl_crystal_density_diffrn 1.704
_exptl_crystal_density_method 'not measured'
_exptl_crystal_F_000 1356
_exptl_crystal_size_max 0.30
_exptl_crystal_size_mid 0.15
_exptl_crystal_size_min 0.10
_refine_diff_density_max 0.480
_refine_diff_density_min -0.502
_refine_diff_density_rms 0.082
_refine_ls_extinction_method none
_refine_ls_goodness_of_fit_ref 1.025
_refine_ls_hydrogen_treatment mixed
_refine_ls_matrix_type full
_refine_ls_number_parameters 404
_refine_ls_number_reflns 4431
_refine_ls_number_restraints 41
_refine_ls_restrained_S_all 1.025
_refine_ls_R_factor_all 0.1800
_refine_ls_R_factor_gt 0.0621
_refine_ls_shift/su_max 0.033
_refine_ls_shift/su_mean 0.001
_refine_ls_structure_factor_coef Fsqd
_refine_ls_weighting_details 'w=1/[\s^2^(Fo^2^)+(0.1000P)^2^+0.0000P] where P=(Fo^2^+2Fc^2^)/3'
_refine_ls_weighting_scheme calc
_refine_ls_wR_factor_gt 0.1615
_refine_ls_wR_factor_ref 0.2140
_reflns_number_gt 1884
_reflns_number_total 4431
_reflns_threshold_expression >2sigma(I)
_cod_data_source_file ic000511m_1.cif
_cod_data_source_block ra
_cod_depositor_comments
;
The following automatic conversions were performed:

'_refine_ls_weighting_scheme' value 'calc
w=1/[\s^2^(Fo^2^)+(0.1000P)^2^+0.0000P] where P=(Fo^2^+2Fc^2^)/3' was
changed to 'calc'. New tag '_refine_ls_weighting_details' was
created. The value of the new tag was set to
'w=1/[\s^2^(Fo^2^)+(0.1000P)^2^+0.0000P] where P=(Fo^2^+2Fc^2^)/3'.

Automatic conversion script
Id: cif_fix_values 3143 2015-03-26 13:38:13Z robertas 
;
_cod_original_cell_volume 2607.8(11)
_cod_database_code 4321656

loop_
_symmetry_equiv_pos_as_xyz
'x, y, z'
'-x+1/2, y+1/2, -z+1/2'
'-x, -y, -z'
'x-1/2, -y-1/2, z-1/2'

loop_
_atom_site_label
_atom_site_type_symbol
_atom_site_fract_x
_atom_site_fract_y
_atom_site_fract_z
_atom_site_U_iso_or_equiv
_atom_site_adp_type
_atom_site_occupancy
_atom_site_calc_flag
_atom_site_refinement_flags
_atom_site_disorder_assembly
_atom_site_disorder_group
Cu1 Cu 0.21609(12) 0.26230(6) 0.42487(5) 0.0549(4) Uani 1 d . A 1
N1 N 0.2501(6) 0.1487(3) 0.4635(3) 0.0502(14) Uani 1 d . A 1
N2 N 0.2355(7) 0.2892(4) 0.5249(3) 0.0559(15) Uani 1 d . A 1
N3 N 0.2857(8) 0.1886(5) 0.3459(3) 0.0702(19) Uani 1 d . A 1
N4 N 0.1979(9) 0.3844(5) 0.3900(4) 0.089(2) Uani 1 d . A 1
N5 N -0.0396(11) 0.2590(7) 0.3884(5) 0.079(3) Uani 1 d . A 1
H5A H -0.062(11) 0.213(6) 0.364(5) 0.10(4) Uiso 1 d . B 1
H5B H -0.072(7) 0.250(4) 0.410(3) 0.002(17) Uiso 1 d . C 1
C1 C 0.2419(9) 0.1399(5) 0.5280(4) 0.0586(19) Uani 1 d . A 1
C2 C 0.2461(12) 0.0595(6) 0.5559(5) 0.091(3) Uani 1 d . A 1
H2 H 0.2435 0.0523 0.6013 0.109 Uiso 1 calc R A 1
C3 C 0.2543(15) -0.0093(6) 0.5153(6) 0.114(4) Uani 1 d . A 1
H3 H 0.2495 -0.0644 0.5327 0.137 Uiso 1 calc R A 1
C4 C 0.2693(12) 0.0002(6) 0.4496(6) 0.097(3) Uani 1 d . A 1
H4 H 0.2803 -0.0473 0.4228 0.116 Uiso 1 calc R A 1
C5 C 0.2676(9) 0.0811(5) 0.4248(4) 0.061(2) Uani 1 d . A 1
C6 C 0.2391(9) 0.2240(5) 0.5621(3) 0.0589(19) Uani 1 d . A 1
C7 C 0.2886(10) 0.1093(7) 0.3559(4) 0.075(3) Uani 1 d . A 1
C8 C 0.2476(13) 0.2238(7) 0.6358(4) 0.097(3) Uani 1 d . A 1
H8A H 0.2348 0.2814 0.6512 0.145 Uiso 1 calc R A 1
H8B H 0.3506 0.2016 0.6560 0.145 Uiso 1 calc R A 1
H8C H 0.1630 0.1881 0.6479 0.145 Uiso 1 calc R A 1
C9 C 0.3160(12) 0.0381(7) 0.3072(6) 0.120(4) Uani 1 d . A 1
H9A H 0.3496 0.0629 0.2682 0.181 Uiso 1 calc R A 1
H9B H 0.2173 0.0067 0.2947 0.181 Uiso 1 calc R A 1
H9C H 0.3984 -0.0002 0.3282 0.181 Uiso 1 calc R A 1
C10 C 0.2421(12) 0.3770(6) 0.5549(5) 0.089(3) Uani 1 d . A 1
H10A H 0.1416 0.3884 0.5717 0.107 Uiso 1 calc R A 1
H10B H 0.3293 0.3793 0.5923 0.107 Uiso 1 calc R A 1
C11 C 0.267(2) 0.4405(7) 0.5085(8) 0.184(8) Uani 1 d . A 1
H11A H 0.2353 0.4938 0.5277 0.221 Uiso 1 calc R A 1
H11B H 0.3831 0.4436 0.5105 0.221 Uiso 1 calc R A 1
C12 C 0.210(3) 0.4461(8) 0.4456(11) 0.226(11) Uani 1 d . A 1
H12A H 0.2665 0.4948 0.4303 0.271 Uiso 1 calc R A 1
H12B H 0.0991 0.4655 0.4450 0.271 Uiso 1 calc R A 1
C13 C 0.3260(16) 0.4089(8) 0.3514(7) 0.137(5) Uani 1 d . A 1
H13A H 0.2758 0.4165 0.3055 0.165 Uiso 1 calc R A 1
H13B H 0.3662 0.4648 0.3675 0.165 Uiso 1 calc R A 1
C14 C 0.4651(15) 0.3535(9) 0.3511(8) 0.139(5) Uani 1 d . A 1
H14A H 0.4815 0.3209 0.3923 0.167 Uiso 1 calc R A 1
H14B H 0.5597 0.3894 0.3507 0.167 Uiso 1 calc R A 1
C15 C 0.4550(17) 0.2908(10) 0.2935(6) 0.137(5) Uani 1 d . A 1
H15A H 0.4530 0.3243 0.2530 0.164 Uiso 1 calc R A 1
H15B H 0.5547 0.2579 0.2993 0.164 Uiso 1 calc R A 1
C16 C 0.3176(14) 0.2279(9) 0.2816(4) 0.117(4) Uani 1 d . A 1
H16A H 0.3435 0.1829 0.2518 0.141 Uiso 1 calc R A 1
H16B H 0.2210 0.2571 0.2602 0.141 Uiso 1 calc R A 1
C17 C 0.0471(18) 0.3877(11) 0.3486(12) 0.261(14) Uani 1 d . A 1
H17A H 0.0072 0.4456 0.3529 0.314 Uiso 1 calc R A 1
H17B H 0.0708 0.3830 0.3033 0.314 Uiso 1 calc R A 1
C18 C -0.0807(15) 0.3355(7) 0.3511(6) 0.120(4) Uani 1 d . A 1
H18A H -0.1281 0.3201 0.3061 0.144 Uiso 1 calc R A 1
H18B H -0.1618 0.3667 0.3711 0.144 Uiso 1 calc R A 1
P1 P 0.7406(3) 0.26924(15) 0.56201(13) 0.0758(7) Uani 1 d D D 2
F1 F 0.694(2) 0.2055(7) 0.6144(6) 0.191(6) Uani 0.832(14) d P D 2
F2 F 0.6152(11) 0.3378(6) 0.5740(9) 0.188(6) Uani 0.832(14) d P D 2
F3 F 0.8628(11) 0.3145(6) 0.6151(5) 0.146(4) Uani 0.832(14) d P D 2
F4 F 0.8685(9) 0.2021(4) 0.5442(6) 0.121(4) Uani 0.832(14) d P D 2
F5 F 0.8008(16) 0.3321(5) 0.5097(5) 0.166(5) Uani 0.832(14) d P D 2
F6 F 0.6162(12) 0.2244(7) 0.5079(8) 0.203(7) Uani 0.832(14) d P D 2
F1B F 0.687(4) 0.3222(17) 0.6159(12) 0.108(16) Uiso 0.168(14) d PD D 3
F2B F 0.788(4) 0.2166(19) 0.5072(14) 0.16(2) Uiso 0.168(14) d PD D 3
F3B F 0.619(3) 0.3150(18) 0.5128(13) 0.103(14) Uiso 0.168(14) d PD D 3
F4B F 0.858(3) 0.223(2) 0.6119(15) 0.144(19) Uiso 0.168(14) d PD D 3
F5B F 0.864(3) 0.3348(15) 0.5537(17) 0.094(13) Uiso 0.168(14) d PD D 3
F6B F 0.616(3) 0.2024(13) 0.5711(15) 0.063(9) Uiso 0.168(14) d PD D 3
P2 P 0.6931(3) 0.55613(15) 0.23232(10) 0.0712(7) Uani 1 d D E 4
F7 F 0.7882(12) 0.4687(5) 0.2243(4) 0.113(3) Uani 0.803(12) d P E 4
F8 F 0.7743(12) 0.5938(5) 0.1710(4) 0.128(4) Uani 0.803(12) d P E 4
F9 F 0.6079(14) 0.6456(6) 0.2378(4) 0.138(4) Uani 0.803(12) d P E 4
F10 F 0.8468(9) 0.5923(6) 0.2803(4) 0.125(4) Uani 0.803(12) d P E 4
F11 F 0.5528(9) 0.5240(9) 0.1804(5) 0.164(6) Uani 0.803(12) d P E 4
F12 F 0.6308(17) 0.5224(6) 0.2946(5) 0.159(5) Uani 0.803(12) d P E 4
F7B F 0.786(3) 0.6331(13) 0.2333(14) 0.110(12) Uiso 0.197(12) d PD E 5
F8B F 0.585(3) 0.4750(14) 0.2337(16) 0.147(17) Uiso 0.197(12) d PD E 5
F9B F 0.557(3) 0.6046(17) 0.2587(15) 0.102(12) Uiso 0.197(12) d PD E 5
F10B F 0.820(3) 0.5011(16) 0.2121(13) 0.089(13) Uiso 0.197(12) d PD E 5
F11B F 0.615(3) 0.5665(15) 0.1628(9) 0.071(9) Uiso 0.197(12) d PD E 5
F12B F 0.756(4) 0.5364(18) 0.3048(9) 0.115(13) Uiso 0.197(12) d PD E 5

loop_
_atom_site_aniso_label
_atom_site_aniso_U_11
_atom_site_aniso_U_22
_atom_site_aniso_U_33
_atom_site_aniso_U_23
_atom_site_aniso_U_13
_atom_site_aniso_U_12
Cu1 0.0654(7) 0.0496(6) 0.0509(6) 0.0082(5) 0.0128(5) -0.0023(5)
N1 0.056(4) 0.040(3) 0.055(4) 0.001(3) 0.012(3) 0.000(3)
N2 0.062(4) 0.052(4) 0.054(4) -0.015(3) 0.012(3) -0.003(3)
N3 0.071(5) 0.104(6) 0.039(3) -0.013(4) 0.017(3) -0.014(4)
N4 0.071(5) 0.084(5) 0.114(6) 0.041(5) 0.018(5) 0.000(4)
N5 0.082(6) 0.088(7) 0.069(6) -0.005(6) 0.014(5) -0.012(5)
C1 0.072(5) 0.051(4) 0.052(4) 0.010(3) 0.008(4) -0.007(4)
C2 0.138(9) 0.065(6) 0.070(6) 0.018(5) 0.015(6) -0.004(6)
C3 0.180(12) 0.053(6) 0.115(9) 0.021(6) 0.042(8) -0.003(6)
C4 0.115(8) 0.046(5) 0.129(9) -0.023(6) 0.021(7) -0.007(5)
C5 0.061(5) 0.046(4) 0.077(5) -0.013(4) 0.018(4) -0.005(3)
C6 0.071(5) 0.063(5) 0.043(4) 0.005(4) 0.011(3) -0.009(4)
C7 0.065(5) 0.090(7) 0.075(6) -0.038(5) 0.023(4) -0.006(5)
C8 0.130(8) 0.114(8) 0.045(5) -0.010(5) 0.011(5) -0.003(7)
C9 0.109(8) 0.143(10) 0.119(9) -0.081(8) 0.050(7) -0.017(7)
C10 0.099(7) 0.067(6) 0.106(7) -0.037(6) 0.032(6) -0.012(5)
C11 0.34(2) 0.035(6) 0.152(13) 0.003(8) -0.050(14) -0.020(9)
C12 0.47(4) 0.043(7) 0.189(18) 0.025(10) 0.12(2) 0.049(13)
C13 0.131(10) 0.103(9) 0.186(13) 0.072(9) 0.048(9) -0.022(8)
C14 0.101(9) 0.136(11) 0.191(15) 0.035(11) 0.052(10) -0.015(9)
C15 0.170(13) 0.159(12) 0.101(8) -0.008(9) 0.083(9) -0.032(10)
C16 0.114(8) 0.192(13) 0.051(5) 0.000(7) 0.030(5) -0.017(9)
C17 0.138(13) 0.176(16) 0.43(3) 0.20(2) -0.098(17) -0.063(12)
C18 0.113(9) 0.100(8) 0.128(9) 0.027(7) -0.042(7) 0.009(7)
P1 0.0767(15) 0.0574(12) 0.0971(18) 0.0002(13) 0.0253(13) 0.0036(12)
F1 0.327(17) 0.136(8) 0.137(9) -0.007(6) 0.122(11) -0.066(9)
F2 0.105(6) 0.124(7) 0.337(19) -0.076(9) 0.037(9) 0.034(5)
F3 0.141(8) 0.158(9) 0.132(8) -0.058(6) -0.004(6) -0.030(6)
F4 0.084(5) 0.079(4) 0.205(10) -0.022(5) 0.036(6) 0.011(4)
F5 0.290(14) 0.092(5) 0.130(8) 0.033(5) 0.076(8) -0.003(7)
F6 0.122(7) 0.164(10) 0.292(17) -0.087(10) -0.071(8) 0.004(6)
P2 0.0915(17) 0.0679(14) 0.0519(12) -0.0109(11) 0.0031(11) 0.0169(12)
F7 0.194(9) 0.057(4) 0.083(5) -0.010(4) 0.009(5) 0.032(5)
F8 0.204(10) 0.105(6) 0.089(5) 0.003(4) 0.070(6) 0.004(6)
F9 0.208(10) 0.113(7) 0.088(5) -0.012(5) 0.009(6) 0.081(7)
F10 0.107(6) 0.153(8) 0.109(6) -0.051(6) 0.000(5) -0.002(6)
F11 0.074(5) 0.258(13) 0.148(9) -0.115(9) -0.021(5) 0.001(7)
F12 0.250(13) 0.144(8) 0.107(6) -0.009(6) 0.108(7) -0.043(8)

loop_
_atom_type_symbol
_atom_type_description
_atom_type_scat_dispersion_real
_atom_type_scat_dispersion_imag
_atom_type_scat_source
C C 0.0181 0.0091 'International Tables Vol C Tables 4.2.6.8 and 6.1.1.4'
H H 0.0000 0.0000 'International Tables Vol C Tables 4.2.6.8 and 6.1.1.4'
N N 0.0311 0.0180 'International Tables Vol C Tables 4.2.6.8 and 6.1.1.4'
F F 0.0727 0.0534 'International Tables Vol C Tables 4.2.6.8 and 6.1.1.4'
P P 0.2955 0.4335 'International Tables Vol C Tables 4.2.6.8 and 6.1.1.4'
Cu Cu -1.9646 0.5888 'International Tables Vol C Tables 4.2.6.8 and 6.1.1.4'

loop_
_geom_angle_atom_site_label_1
_geom_angle_atom_site_label_2
_geom_angle_atom_site_label_3
_geom_angle
_geom_angle_site_symmetry_1
_geom_angle_site_symmetry_3
_geom_angle_publ_flag
N1 Cu1 N4 175.0(3) . . ?
N1 Cu1 N2 78.5(2) . . ?
N4 Cu1 N2 98.3(3) . . ?
N1 Cu1 N3 76.8(3) . . ?
N4 Cu1 N3 104.9(3) . . ?
N2 Cu1 N3 150.0(3) . . ?
N1 Cu1 N5 101.2(3) . . ?
N4 Cu1 N5 83.3(4) . . ?
N2 Cu1 N5 105.6(3) . . ?
N3 Cu1 N5 95.7(3) . . ?
C1 N1 C5 121.7(6) . . ?
C1 N1 Cu1 117.8(5) . . ?
C5 N1 Cu1 120.2(5) . . ?
C6 N2 C10 119.7(6) . . ?
C6 N2 Cu1 114.7(5) . . ?
C10 N2 Cu1 125.6(6) . . ?
C7 N3 C16 122.8(8) . . ?
C7 N3 Cu1 114.3(5) . . ?
C16 N3 Cu1 122.8(7) . . ?
C17 N4 C13 109.5(12) . . ?
C17 N4 C12 112.5(15) . . ?
C13 N4 C12 105.7(11) . . ?
C17 N4 Cu1 104.8(7) . . ?
C13 N4 Cu1 114.0(7) . . ?
C12 N4 Cu1 110.5(7) . . ?
C18 N5 Cu1 108.1(7) . . ?
N1 C1 C2 120.0(7) . . ?
N1 C1 C6 112.0(6) . . ?
C2 C1 C6 127.9(7) . . ?
C3 C2 C1 117.9(8) . . ?
C2 C3 C4 121.9(9) . . ?
C5 C4 C3 117.8(9) . . ?
N1 C5 C4 120.6(8) . . ?
N1 C5 C7 111.0(6) . . ?
C4 C5 C7 128.4(8) . . ?
N2 C6 C1 115.6(6) . . ?
N2 C6 C8 126.7(7) . . ?
C1 C6 C8 117.7(7) . . ?
N3 C7 C5 115.9(7) . . ?
N3 C7 C9 127.8(9) . . ?
C5 C7 C9 116.2(9) . . ?
C11 C10 N2 111.7(8) . . ?
C12 C11 C10 129.8(14) . . ?
C11 C12 N4 133.0(13) . . ?
C14 C13 N4 120.0(9) . . ?
C13 C14 C15 115.9(14) . . ?
C16 C15 C14 119.7(10) . . ?
C15 C16 N3 111.0(8) . . ?
C18 C17 N4 126.9(12) . . ?
C17 C18 N5 113.2(10) . . ?
F3 P1 F2 88.2(6) . . ?
F3 P1 F1 91.3(7) . . ?
F2 P1 F1 94.9(8) . . ?
F3 P1 F6 179.4(6) . . ?
F2 P1 F6 91.3(6) . . ?
F1 P1 F6 89.2(7) . . ?
F3 P1 F4 93.5(5) . . ?
F2 P1 F4 175.6(7) . . ?
F1 P1 F4 89.1(6) . . ?
F6 P1 F4 86.9(5) . . ?
F3 P1 F5 86.7(6) . . ?
F2 P1 F5 88.4(7) . . ?
F1 P1 F5 176.0(7) . . ?
F6 P1 F5 92.9(8) . . ?
F4 P1 F5 87.6(5) . . ?
F12 P2 F11 97.7(7) . . ?
F12 P2 F9 91.8(5) . . ?
F11 P2 F9 91.6(6) . . ?
F12 P2 F10 87.8(6) . . ?
F11 P2 F10 174.5(6) . . ?
F9 P2 F10 88.7(5) . . ?
F12 P2 F7 91.7(5) . . ?
F11 P2 F7 89.7(5) . . ?
F9 P2 F7 176.2(6) . . ?
F10 P2 F7 89.7(4) . . ?
F12 P2 F8 174.7(6) . . ?
F11 P2 F8 87.6(6) . . ?
F9 P2 F8 88.9(5) . . ?
F10 P2 F8 87.0(5) . . ?
F7 P2 F8 87.5(5) . . ?

loop_
_geom_bond_atom_site_label_1
_geom_bond_atom_site_label_2
_geom_bond_distance
_geom_bond_site_symmetry_2
_geom_bond_publ_flag
Cu1 N1 1.936(5) . ?
Cu1 N4 2.024(8) . ?
Cu1 N2 2.054(6) . ?
Cu1 N3 2.121(6) . ?
Cu1 N5 2.155(9) . ?
N1 C1 1.328(9) . ?
N1 C5 1.334(8) . ?
N2 C6 1.261(9) . ?
N2 C10 1.492(9) . ?
N3 C7 1.249(11) . ?
N3 C16 1.502(11) . ?
N4 C17 1.406(16) . ?
N4 C13 1.469(12) . ?
N4 C12 1.473(19) . ?
N5 C18 1.423(13) . ?
C1 C2 1.370(10) . ?
C1 C6 1.482(10) . ?
C2 C3 1.359(13) . ?
C3 C4 1.365(14) . ?
C4 C5 1.355(12) . ?
C5 C7 1.499(12) . ?
C6 C8 1.487(10) . ?
C7 C9 1.524(11) . ?
C10 C11 1.402(16) . ?
C11 C12 1.30(2) . ?
C13 C14 1.449(15) . ?
C14 C15 1.514(17) . ?
C15 C16 1.501(15) . ?
C17 C18 1.349(15) . ?
P1 F3 1.537(8) . ?
P1 F2 1.541(8) . ?
P1 F1 1.546(9) . ?
P1 F6 1.558(10) . ?
P1 F4 1.575(7) . ?
P1 F5 1.580(8) . ?
P2 F12 1.530(7) . ?
P2 F11 1.536(7) . ?
P2 F9 1.575(7) . ?
P2 F10 1.593(8) . ?
P2 F7 1.596(7) . ?
P2 F8 1.614(7) . ?
